data_7000932
loop_
_publ_author_name
'Ren, Zhi-Gang'
'Yang, Jun-Yi'
'Song, Ying-Lin'
'Li, Ni-Ya'
'Li, Hong-Xi'
'Chen, Yang'
'Zhang, Yong'
'Lang, Jian-Ping'

_publ_section_title
;
 From trans-[(\h5-C5Me5)2Mo2S2(\m-S)2] to
 [(\h5-C5Me5)2Mo2(\m3-S)4(CuMeCN)2]2+ to
 [(\h5-C5Me5)2Mo2(\m3-S)4Cu2]-based polymeric and dimeric clusters:
 syntheses, structures and enhanced third-order non-linear optical
 performances
;
_journal_issue 14
_journal_name_full 'Dalton Transactions'
_journal_page_first 2578
_journal_page_last 2587
_journal_paper_doi 10.1039/b819240e
_journal_year 2009
_chemical_formula_moiety 'C24 H36 Cu2 Mo2 N2 S4, 2(Cl O4)'
_chemical_formula_sum 'C24 H36 Cl2 Cu2 Mo2 N2 O8 S4'
_chemical_formula_weight 998.65
_chemical_name_systematic
;
?
;
_space_group_IT_number 14
_symmetry_cell_setting monoclinic
_symmetry_space_group_name_Hall '-P 2yn'
_symmetry_space_group_name_H-M 'P 1 21/n 1'
_atom_sites_solution_hydrogens geom
_atom_sites_solution_primary direct
_atom_sites_solution_secondary difmap
_cell_angle_alpha 90.00
_cell_angle_beta 110.39(3)
_cell_angle_gamma 90.00
_cell_formula_units_Z 4
_cell_length_a 12.678(3)
_cell_length_b 21.782(4)
_cell_length_c 14.036(3)
_cell_measurement_reflns_used 14353
_cell_measurement_temperature 193(2)
_cell_measurement_theta_max 25.3491
_cell_measurement_theta_min 3.0957
_cell_volume 3633.2(15)
_computing_cell_refinement 'CrystalClear, Ver. 1.30 (Rigaku/MSC, 2001)'
_computing_data_collection 'CrystalClear, Ver. 1.30 (Rigaku/MSC, 2001)'
_computing_data_reduction 'CrystalStructure, Ver. 3.60 (Rigaku/MSC,2004)'
_computing_molecular_graphics 'SHELXS-97 (Sheldrick, 1990)'
_computing_structure_refinement 'SHELXL-97 (Sheldrick, 1997)'
_computing_structure_solution 'SHELXS-97 (Sheldrick, 1990)'
_diffrn_ambient_temperature 193(2)
_diffrn_measured_fraction_theta_full 0.997
_diffrn_measured_fraction_theta_max 0.997
_diffrn_measurement_device_type 'Rigaku Mercury'
_diffrn_measurement_method /w
_diffrn_radiation_monochromator graphite
_diffrn_radiation_source 'fine-focus sealed tube'
_diffrn_radiation_type MoK\a
_diffrn_radiation_wavelength 0.71073
_diffrn_reflns_av_R_equivalents 0.0257
_diffrn_reflns_av_sigmaI/netI 0.0211
_diffrn_reflns_limit_h_max 15
_diffrn_reflns_limit_h_min -15
_diffrn_reflns_limit_k_max 23
_diffrn_reflns_limit_k_min -26
_diffrn_reflns_limit_l_max 16
_diffrn_reflns_limit_l_min -16
_diffrn_reflns_number 35034
_diffrn_reflns_theta_full 25.35
_diffrn_reflns_theta_max 25.35
_diffrn_reflns_theta_min 3.10
_diffrn_standards_decay_% 0
_diffrn_standards_interval_count 0
_diffrn_standards_interval_time 0
_diffrn_standards_number 0
_exptl_absorpt_coefficient_mu 2.251
_exptl_absorpt_correction_T_max 0.4308
_exptl_absorpt_correction_T_min 0.3018
_exptl_absorpt_correction_type multi-scan
_exptl_absorpt_process_details 'Jacobson, R. (1998) Private communication to Rigaku Company, Tokyo, Japan.'
_exptl_crystal_colour Dark-red
_exptl_crystal_density_diffrn 1.826
_exptl_crystal_density_method 'not measured'
_exptl_crystal_description block
_exptl_crystal_F_000 1992
_exptl_crystal_size_max 0.70
_exptl_crystal_size_mid 0.45
_exptl_crystal_size_min 0.45
_refine_diff_density_max 0.823
_refine_diff_density_min -0.630
_refine_diff_density_rms 0.080
_refine_ls_extinction_method none
_refine_ls_goodness_of_fit_ref 1.121
_refine_ls_hydrogen_treatment constr
_refine_ls_matrix_type full
_refine_ls_number_parameters 437
_refine_ls_number_reflns 6633
_refine_ls_number_restraints 0
_refine_ls_restrained_S_all 1.121
_refine_ls_R_factor_all 0.0338
_refine_ls_R_factor_gt 0.0311
_refine_ls_shift/su_max 0.001
_refine_ls_shift/su_mean 0.000
_refine_ls_structure_factor_coef Fsqd
_refine_ls_weighting_details 'calc w=1/[\s^2^(Fo^2^)+(0.0362P)^2^+4.7085P] where P=(Fo^2^+2Fc^2^)/3'
_refine_ls_weighting_scheme calc
_refine_ls_wR_factor_gt 0.0761
_refine_ls_wR_factor_ref 0.0786
_reflns_number_gt 6242
_reflns_number_total 6633
_reflns_threshold_expression >2sigma(I)
_cod_data_source_file b819240e.txt
_cod_data_source_block 3
_cod_original_cell_volume 3633.1(13)
_cod_original_sg_symbol_H-M 'P 21/n'
_cod_database_code 7000932

loop_
_symmetry_equiv_pos_as_xyz
'x, y, z'
'-x+1/2, y+1/2, -z+1/2'
'-x, -y, -z'
'x-1/2, -y-1/2, z-1/2'

loop_
_atom_site_label
_atom_site_type_symbol
_atom_site_fract_x
_atom_site_fract_y
_atom_site_fract_z
_atom_site_U_iso_or_equiv
_atom_site_adp_type
_atom_site_occupancy
_atom_site_symmetry_multiplicity
_atom_site_calc_flag
_atom_site_refinement_flags
_atom_site_disorder_assembly
_atom_site_disorder_group
Mo1 Mo 0.41053(2) 0.142779(11) 0.109175(18) 0.02281(8) Uani 1 1 d . . .
Mo2 Mo 0.19474(2) 0.134035(11) 0.129268(19) 0.02251(8) Uani 1 1 d . . .
Cu1 Cu 0.23262(4) 0.08345(2) -0.03539(3) 0.03896(12) Uani 1 1 d . . .
Cu2 Cu 0.34419(4) 0.038364(19) 0.18688(4) 0.04174(12) Uani 1 1 d . . .
S1 S 0.41883(8) 0.04768(4) 0.05346(7) 0.0397(2) Uani 1 1 d . . .
S2 S 0.15551(8) 0.03655(4) 0.07700(7) 0.0402(2) Uani 1 1 d . . .
S3 S 0.24157(6) 0.18483(3) 0.00334(5) 0.02565(16) Uani 1 1 d . . .
S4 S 0.36992(6) 0.13317(3) 0.25813(6) 0.02690(17) Uani 1 1 d . . .
N1 N 0.1837(3) 0.06741(14) -0.1785(2) 0.0424(7) Uani 1 1 d . . .
N2 N 0.4190(3) -0.02211(15) 0.2862(3) 0.0529(8) Uani 1 1 d . . .
C1 C 0.5181(2) 0.23127(14) 0.1645(2) 0.0295(7) Uani 1 1 d . . .
C2 C 0.4962(3) 0.22696(16) 0.0583(2) 0.0329(7) Uani 1 1 d . . .
C3 C 0.5502(3) 0.17297(18) 0.0405(3) 0.0377(8) Uani 1 1 d . . .
C4 C 0.6069(3) 0.14472(16) 0.1358(3) 0.0348(8) Uani 1 1 d . . .
C5 C 0.5868(2) 0.18024(15) 0.2126(2) 0.0303(7) Uani 1 1 d . . .
C6 C 0.4867(3) 0.28337(16) 0.2189(3) 0.0406(8) Uani 1 1 d . . .
H6A H 0.4658 0.2672 0.2751 0.061 Uiso 1 1 calc R . .
H6B H 0.4229 0.3057 0.1715 0.061 Uiso 1 1 calc R . .
H6C H 0.5510 0.3112 0.2459 0.061 Uiso 1 1 calc R . .
C7 C 0.4393(3) 0.2748(2) -0.0185(3) 0.0514(10) Uani 1 1 d . . .
H7A H 0.3822 0.2957 0.0021 0.077 Uiso 1 1 calc R . .
H7B H 0.4032 0.2553 -0.0849 0.077 Uiso 1 1 calc R . .
H7C H 0.4951 0.3047 -0.0231 0.077 Uiso 1 1 calc R . .
C8 C 0.5537(4) 0.1517(2) -0.0600(3) 0.0614(12) Uani 1 1 d . . .
H8A H 0.6152 0.1725 -0.0741 0.092 Uiso 1 1 calc R . .
H8B H 0.4821 0.1615 -0.1137 0.092 Uiso 1 1 calc R . .
H8C H 0.5660 0.1072 -0.0578 0.092 Uiso 1 1 calc R . .
C9 C 0.6832(3) 0.0902(2) 0.1537(4) 0.0572(11) Uani 1 1 d . . .
H9A H 0.7590 0.1037 0.1597 0.086 Uiso 1 1 calc R . .
H9B H 0.6546 0.0616 0.0965 0.086 Uiso 1 1 calc R . .
H9C H 0.6860 0.0696 0.2166 0.086 Uiso 1 1 calc R . .
C10 C 0.6416(3) 0.17077(19) 0.3244(3) 0.0446(9) Uani 1 1 d . . .
H10A H 0.6494 0.1267 0.3392 0.067 Uiso 1 1 calc R . .
H10B H 0.5952 0.1894 0.3598 0.067 Uiso 1 1 calc R . .
H10C H 0.7162 0.1900 0.3478 0.067 Uiso 1 1 calc R . .
C11 C 0.1298(3) 0.21612(15) 0.2003(3) 0.0313(7) Uani 1 1 d . . .
C12 C 0.0538(2) 0.20942(14) 0.0990(2) 0.0272(6) Uani 1 1 d . . .
C13 C -0.0012(2) 0.15210(15) 0.0911(3) 0.0314(7) Uani 1 1 d . . .
C14 C 0.0398(3) 0.12317(16) 0.1881(3) 0.0369(8) Uani 1 1 d . . .
C15 C 0.1214(3) 0.16221(18) 0.2554(3) 0.0376(8) Uani 1 1 d . . .
C16 C 0.1977(3) 0.27249(18) 0.2437(3) 0.0515(10) Uani 1 1 d . . .
H16A H 0.2239 0.2911 0.1924 0.077 Uiso 1 1 calc R . .
H16B H 0.2627 0.2612 0.3034 0.077 Uiso 1 1 calc R . .
H16C H 0.1509 0.3020 0.2637 0.077 Uiso 1 1 calc R . .
C17 C 0.0254(3) 0.25760(16) 0.0186(3) 0.0423(9) Uani 1 1 d . . .
H17A H -0.0408 0.2805 0.0193 0.063 Uiso 1 1 calc R . .
H17B H 0.0092 0.2382 -0.0480 0.063 Uiso 1 1 calc R . .
H17C H 0.0893 0.2857 0.0317 0.063 Uiso 1 1 calc R . .
C18 C -0.0926(3) 0.12939(19) -0.0017(4) 0.0558(11) Uani 1 1 d . . .
H18A H -0.1647 0.1472 -0.0045 0.084 Uiso 1 1 calc R . .
H18B H -0.0969 0.0845 0.0010 0.084 Uiso 1 1 calc R . .
H18C H -0.0764 0.1416 -0.0623 0.084 Uiso 1 1 calc R . .
C19 C -0.0027(4) 0.0641(2) 0.2152(4) 0.0634(13) Uani 1 1 d . . .
H19A H 0.0609 0.0397 0.2586 0.095 Uiso 1 1 calc R . .
H19B H -0.0425 0.0411 0.1530 0.095 Uiso 1 1 calc R . .
H19C H -0.0543 0.0727 0.2518 0.095 Uiso 1 1 calc R . .
C20 C 0.1768(4) 0.1511(3) 0.3670(3) 0.0633(13) Uani 1 1 d . . .
H20A H 0.1262 0.1641 0.4024 0.095 Uiso 1 1 calc R . .
H20B H 0.2469 0.1747 0.3926 0.095 Uiso 1 1 calc R . .
H20C H 0.1935 0.1073 0.3791 0.095 Uiso 1 1 calc R . .
C21 C 0.1391(5) 0.0615(3) -0.3719(3) 0.0715(14) Uani 1 1 d . . .
H21A H 0.0576 0.0647 -0.4071 0.107 Uiso 1 1 calc R . .
H21B H 0.1659 0.0223 -0.3894 0.107 Uiso 1 1 calc R . .
H21C H 0.1769 0.0954 -0.3929 0.107 Uiso 1 1 calc R . .
C22 C 0.1643(3) 0.06432(17) -0.2627(3) 0.0434(8) Uani 1 1 d . . .
C23 C 0.5344(4) -0.08056(19) 0.4489(4) 0.0630(12) Uani 1 1 d . . .
H23A H 0.5885 -0.0523 0.4952 0.095 Uiso 1 1 calc R . .
H23B H 0.5750 -0.1148 0.4320 0.095 Uiso 1 1 calc R . .
H23C H 0.4833 -0.0965 0.4817 0.095 Uiso 1 1 calc R . .
C24 C 0.4699(3) -0.04811(16) 0.3564(3) 0.0482(9) Uani 1 1 d . . .
Cl1 Cl 0.21554(11) -0.06406(5) 0.44460(11) 0.0707(3) Uani 1 1 d . . .
Cl2 Cl 0.31917(8) 0.22512(5) -0.32512(7) 0.0488(2) Uani 1 1 d . . .
O1 O 0.2637(3) -0.11914(17) 0.4321(3) 0.0866(11) Uani 1 1 d . A .
O2 O 0.1177(10) -0.0657(6) 0.3400(8) 0.126(5) Uani 0.483(14) 1 d P A 1
O3 O 0.1442(9) -0.0784(6) 0.5117(9) 0.064(3) Uani 0.483(14) 1 d P A 1
O4 O 0.2650(15) -0.0142(6) 0.445(2) 0.175(12) Uani 0.483(14) 1 d P A 1
O2A O 0.2095(17) -0.0155(8) 0.3872(14) 0.195(12) Uani 0.517(14) 1 d P A 2
O3A O 0.1419(18) -0.0630(8) 0.479(2) 0.182(10) Uani 0.517(14) 1 d P A 2
O4A O 0.3156(10) -0.0403(5) 0.5403(9) 0.119(4) Uani 0.517(14) 1 d P A 2
O5 O 0.2610(4) 0.2322(3) -0.4266(3) 0.159(3) Uani 1 1 d . . .
O6 O 0.3510(4) 0.2856(2) -0.2858(4) 0.1040(14) Uani 1 1 d . . .
O7 O 0.4185(3) 0.19095(19) -0.3078(3) 0.0836(11) Uani 1 1 d . . .
O8 O 0.2550(3) 0.20136(17) -0.2689(4) 0.0928(13) Uani 1 1 d . . .

loop_
_atom_site_aniso_label
_atom_site_aniso_U_11
_atom_site_aniso_U_22
_atom_site_aniso_U_33
_atom_site_aniso_U_23
_atom_site_aniso_U_13
_atom_site_aniso_U_12
Mo1 0.01996(14) 0.02628(14) 0.02234(14) -0.00329(9) 0.00755(10) 0.00381(9)
Mo2 0.02064(14) 0.02186(14) 0.02494(14) -0.00163(9) 0.00784(11) 0.00027(9)
Cu1 0.0437(3) 0.0376(2) 0.0333(2) -0.01415(18) 0.01046(19) -0.00379(18)
Cu2 0.0486(3) 0.0263(2) 0.0500(3) 0.00475(18) 0.0167(2) 0.00891(18)
S1 0.0416(5) 0.0327(4) 0.0469(5) -0.0114(4) 0.0180(4) 0.0085(4)
S2 0.0431(5) 0.0265(4) 0.0516(5) -0.0083(4) 0.0172(4) -0.0077(3)
S3 0.0215(3) 0.0302(4) 0.0242(4) -0.0001(3) 0.0067(3) 0.0012(3)
S4 0.0244(4) 0.0323(4) 0.0236(4) 0.0008(3) 0.0078(3) 0.0042(3)
N1 0.0446(17) 0.0417(17) 0.0396(18) -0.0152(13) 0.0132(14) -0.0070(14)
N2 0.056(2) 0.0361(18) 0.069(2) 0.0155(17) 0.0246(18) 0.0112(15)
C1 0.0214(15) 0.0316(16) 0.0365(17) -0.0022(13) 0.0113(13) -0.0042(12)
C2 0.0196(15) 0.047(2) 0.0331(17) 0.0043(14) 0.0102(13) -0.0041(13)
C3 0.0225(16) 0.060(2) 0.0347(18) -0.0062(16) 0.0152(14) -0.0017(15)
C4 0.0172(15) 0.047(2) 0.0397(18) -0.0065(15) 0.0088(14) 0.0054(13)
C5 0.0181(14) 0.0408(18) 0.0287(16) -0.0047(13) 0.0039(12) -0.0022(12)
C6 0.0362(19) 0.0335(18) 0.056(2) -0.0097(16) 0.0202(17) -0.0052(14)
C7 0.039(2) 0.065(3) 0.048(2) 0.0240(19) 0.0111(18) -0.0047(18)
C8 0.048(2) 0.106(4) 0.040(2) -0.015(2) 0.028(2) -0.005(2)
C9 0.0302(19) 0.064(3) 0.071(3) -0.014(2) 0.0094(19) 0.0203(18)
C10 0.0333(18) 0.060(2) 0.0319(18) -0.0015(16) 0.0009(15) -0.0006(17)
C11 0.0233(15) 0.0353(17) 0.0403(18) -0.0103(14) 0.0174(14) 0.0028(13)
C12 0.0252(15) 0.0250(15) 0.0353(16) -0.0003(12) 0.0154(13) 0.0065(12)
C13 0.0190(15) 0.0297(16) 0.0438(19) -0.0004(14) 0.0087(14) 0.0055(12)
C14 0.0236(16) 0.0374(18) 0.056(2) 0.0146(16) 0.0213(16) 0.0053(14)
C15 0.0275(16) 0.058(2) 0.0341(17) 0.0069(16) 0.0199(14) 0.0100(15)
C16 0.040(2) 0.047(2) 0.070(3) -0.032(2) 0.0211(19) -0.0052(17)
C17 0.048(2) 0.0345(19) 0.051(2) 0.0114(16) 0.0266(18) 0.0162(16)
C18 0.031(2) 0.044(2) 0.074(3) -0.010(2) -0.005(2) 0.0012(16)
C19 0.046(2) 0.052(3) 0.102(4) 0.034(2) 0.038(2) 0.0067(19)
C20 0.049(2) 0.115(4) 0.033(2) 0.011(2) 0.0225(19) 0.026(2)
C21 0.087(4) 0.088(4) 0.038(2) -0.014(2) 0.020(2) -0.001(3)
C22 0.049(2) 0.039(2) 0.043(2) -0.0106(16) 0.0166(17) -0.0010(16)
C23 0.073(3) 0.034(2) 0.070(3) 0.013(2) 0.010(2) 0.002(2)
C24 0.052(2) 0.0251(18) 0.068(3) 0.0076(18) 0.021(2) 0.0046(16)
Cl1 0.0734(8) 0.0440(6) 0.1006(10) 0.0128(6) 0.0379(7) 0.0165(5)
Cl2 0.0343(5) 0.0693(6) 0.0457(5) -0.0065(4) 0.0178(4) 0.0016(4)
O1 0.095(3) 0.066(2) 0.101(3) -0.008(2) 0.037(2) 0.023(2)
O2 0.117(9) 0.114(9) 0.104(8) 0.030(6) -0.016(6) 0.019(7)
O3 0.057(5) 0.058(6) 0.087(6) 0.017(4) 0.039(5) 0.004(4)
O4 0.130(13) 0.061(9) 0.39(4) -0.086(15) 0.155(18) -0.060(9)
O2A 0.23(2) 0.134(16) 0.181(15) 0.121(13) 0.018(14) 0.072(15)
O3A 0.227(16) 0.087(10) 0.35(3) -0.002(12) 0.244(19) -0.003(9)
O4A 0.123(8) 0.064(6) 0.129(9) -0.004(5) -0.006(7) -0.034(5)
O5 0.098(3) 0.296(8) 0.053(2) -0.033(4) -0.011(2) 0.075(4)
O6 0.124(4) 0.083(3) 0.129(4) -0.025(3) 0.074(3) -0.037(2)
O7 0.062(2) 0.113(3) 0.090(3) 0.031(2) 0.046(2) 0.037(2)
O8 0.082(2) 0.071(2) 0.162(4) 0.000(2) 0.088(3) -0.0086(19)

loop_
_atom_type_symbol
_atom_type_description
_atom_type_scat_dispersion_real
_atom_type_scat_dispersion_imag
_atom_type_scat_source
C C 0.0033 0.0016 'International Tables Vol C Tables 4.2.6.8 and 6.1.1.4'
H H 0.0000 0.0000 'International Tables Vol C Tables 4.2.6.8 and 6.1.1.4'
N N 0.0061 0.0033 'International Tables Vol C Tables 4.2.6.8 and 6.1.1.4'
O O 0.0106 0.0060 'International Tables Vol C Tables 4.2.6.8 and 6.1.1.4'
S S 0.1246 0.1234 'International Tables Vol C Tables 4.2.6.8 and 6.1.1.4'
Cl Cl 0.1484 0.1585 'International Tables Vol C Tables 4.2.6.8 and 6.1.1.4'
Cu Cu 0.3201 1.2651 'International Tables Vol C Tables 4.2.6.8 and 6.1.1.4'
Mo Mo -1.6832 0.6857 'International Tables Vol C Tables 4.2.6.8 and 6.1.1.4'

loop_
_geom_angle_atom_site_label_1
_geom_angle_atom_site_label_2
_geom_angle_atom_site_label_3
_geom_angle
_geom_angle_site_symmetry_1
_geom_angle_site_symmetry_3
_geom_angle_publ_flag
S1 Mo1 S3 106.69(4) . . ?
S1 Mo1 S4 106.46(3) . . ?
S3 Mo1 S4 99.56(3) . . ?
S1 Mo1 C1 142.26(8) . . ?
S3 Mo1 C1 100.88(8) . . ?
S4 Mo1 C1 93.56(8) . . ?
S1 Mo1 C5 112.88(8) . . ?
S3 Mo1 C5 136.42(9) . . ?
S4 Mo1 C5 86.37(8) . . ?
C1 Mo1 C5 35.55(11) . . ?
S1 Mo1 C2 122.13(9) . . ?
S3 Mo1 C2 85.39(8) . . ?
S4 Mo1 C2 127.50(9) . . ?
C1 Mo1 C2 35.19(11) . . ?
C5 Mo1 C2 58.58(11) . . ?
S1 Mo1 C3 88.97(9) . . ?
S3 Mo1 C3 106.33(9) . . ?
S4 Mo1 C3 144.57(9) . . ?
C1 Mo1 C3 58.41(11) . . ?
C5 Mo1 C3 58.21(11) . . ?
C2 Mo1 C3 34.94(12) . . ?
S1 Mo1 C4 84.10(9) . . ?
S3 Mo1 C4 140.47(9) . . ?
S4 Mo1 C4 113.94(9) . . ?
C1 Mo1 C4 58.38(11) . . ?
C5 Mo1 C4 34.91(11) . . ?
C2 Mo1 C4 57.97(12) . . ?
C3 Mo1 C4 34.64(12) . . ?
S1 Mo1 Cu1 55.66(3) . . ?
S3 Mo1 Cu1 51.91(3) . . ?
S4 Mo1 Cu1 103.71(3) . . ?
C1 Mo1 Cu1 149.45(8) . . ?
C5 Mo1 Cu1 166.28(8) . . ?
C2 Mo1 Cu1 118.86(8) . . ?
C3 Mo1 Cu1 111.22(8) . . ?
C4 Mo1 Cu1 131.41(8) . . ?
S1 Mo1 Cu2 55.56(3) . . ?
S3 Mo1 Cu2 103.63(3) . . ?
S4 Mo1 Cu2 51.84(2) . . ?
C1 Mo1 Cu2 140.20(8) . . ?
C5 Mo1 Cu2 113.28(8) . . ?
C2 Mo1 Cu2 170.98(8) . . ?
C3 Mo1 Cu2 138.93(9) . . ?
C4 Mo1 Cu2 113.29(9) . . ?
Cu1 Mo1 Cu2 67.98(2) . . ?
S1 Mo1 Mo2 97.86(3) . . ?
S3 Mo1 Mo2 52.29(2) . . ?
S4 Mo1 Mo2 52.12(3) . . ?
C1 Mo1 Mo2 119.48(8) . . ?
C5 Mo1 Mo2 134.54(8) . . ?
C2 Mo1 Mo2 129.70(8) . . ?
C3 Mo1 Mo2 158.61(9) . . ?
C4 Mo1 Mo2 165.95(9) . . ?
Cu1 Mo1 Mo2 58.50(2) . . ?
Cu2 Mo1 Mo2 58.282(16) . . ?
S2 Mo2 S4 106.82(3) . . ?
S2 Mo2 S3 106.68(3) . . ?
S4 Mo2 S3 99.62(3) . . ?
S2 Mo2 C11 142.52(8) . . ?
S4 Mo2 C11 93.31(8) . . ?
S3 Mo2 C11 100.45(9) . . ?
S2 Mo2 C15 113.11(10) . . ?
S4 Mo2 C15 86.42(9) . . ?
S3 Mo2 C15 136.01(10) . . ?
C11 Mo2 C15 35.56(12) . . ?
S2 Mo2 C12 122.20(8) . . ?
S4 Mo2 C12 127.27(8) . . ?
S3 Mo2 C12 84.82(8) . . ?
C11 Mo2 C12 35.28(11) . . ?
C15 Mo2 C12 58.61(11) . . ?
S2 Mo2 C13 89.30(8) . . ?
S4 Mo2 C13 144.51(9) . . ?
S3 Mo2 C13 105.78(9) . . ?
C11 Mo2 C13 58.27(11) . . ?
C15 Mo2 C13 58.09(12) . . ?
C12 Mo2 C13 34.75(11) . . ?
S2 Mo2 C14 84.50(9) . . ?
S4 Mo2 C14 114.03(9) . . ?
S3 Mo2 C14 139.93(8) . . ?
C11 Mo2 C14 58.25(12) . . ?
C15 Mo2 C14 34.72(13) . . ?
C12 Mo2 C14 57.90(11) . . ?
C13 Mo2 C14 34.68(12) . . ?
S2 Mo2 Cu2 55.19(3) . . ?
S4 Mo2 Cu2 52.40(2) . . ?
S3 Mo2 Cu2 104.59(3) . . ?
C11 Mo2 Cu2 140.10(9) . . ?
C15 Mo2 Cu2 112.99(9) . . ?
C12 Mo2 Cu2 170.57(8) . . ?
C13 Mo2 Cu2 138.63(8) . . ?
C14 Mo2 Cu2 112.89(8) . . ?
S2 Mo2 Cu1 55.25(3) . . ?
S4 Mo2 Cu1 104.56(3) . . ?
S3 Mo2 Cu1 52.23(2) . . ?
C11 Mo2 Cu1 149.04(9) . . ?
C15 Mo2 Cu1 165.64(9) . . ?
C12 Mo2 Cu1 118.14(8) . . ?
C13 Mo2 Cu1 110.53(9) . . ?
C14 Mo2 Cu1 130.93(10) . . ?
Cu2 Mo2 Cu1 68.78(2) . . ?
S2 Mo2 Mo1 98.15(3) . . ?
S4 Mo2 Mo1 52.29(2) . . ?
S3 Mo2 Mo1 52.18(3) . . ?
C11 Mo2 Mo1 119.00(8) . . ?
C15 Mo2 Mo1 134.58(9) . . ?
C12 Mo2 Mo1 129.00(8) . . ?
C13 Mo2 Mo1 157.92(8) . . ?
C14 Mo2 Mo1 166.29(9) . . ?
Cu2 Mo2 Mo1 59.468(16) . . ?
Cu1 Mo2 Mo1 59.28(3) . . ?
N1 Cu1 S3 113.55(10) . . ?
N1 Cu1 S2 124.32(10) . . ?
S3 Cu1 S2 105.02(3) . . ?
N1 Cu1 S1 112.86(10) . . ?
S3 Cu1 S1 103.60(3) . . ?
S2 Cu1 S1 94.26(4) . . ?
N1 Cu1 Mo2 150.05(10) . . ?
S3 Cu1 Mo2 54.34(2) . . ?
S2 Cu1 Mo2 51.45(3) . . ?
S1 Cu1 Mo2 97.04(4) . . ?
N1 Cu1 Mo1 137.37(10) . . ?
S3 Cu1 Mo1 53.88(2) . . ?
S2 Cu1 Mo1 97.67(3) . . ?
S1 Cu1 Mo1 50.56(3) . . ?
Mo2 Cu1 Mo1 62.21(2) . . ?
N2 Cu2 S4 110.30(12) . . ?
N2 Cu2 S2 126.83(11) . . ?
S4 Cu2 S2 105.16(3) . . ?
N2 Cu2 S1 113.55(11) . . ?
S4 Cu2 S1 103.50(3) . . ?
S2 Cu2 S1 94.46(4) . . ?
N2 Cu2 Mo2 148.73(11) . . ?
S4 Cu2 Mo2 54.30(3) . . ?
S2 Cu2 Mo2 51.61(3) . . ?
S1 Cu2 Mo2 97.26(3) . . ?
N2 Cu2 Mo1 135.18(11) . . ?
S4 Cu2 Mo1 53.89(2) . . ?
S2 Cu2 Mo1 97.72(3) . . ?
S1 Cu2 Mo1 50.50(2) . . ?
Mo2 Cu2 Mo1 62.250(18) . . ?
Mo1 S1 Cu2 73.93(3) . . ?
Mo1 S1 Cu1 73.78(3) . . ?
Cu2 S1 Cu1 81.19(4) . . ?
Mo2 S2 Cu2 73.20(3) . . ?
Mo2 S2 Cu1 73.30(3) . . ?
Cu2 S2 Cu1 82.38(4) . . ?
Cu1 S3 Mo1 74.20(3) . . ?
Cu1 S3 Mo2 73.43(3) . . ?
Mo1 S3 Mo2 75.53(3) . . ?
Cu2 S4 Mo2 73.30(3) . . ?
Cu2 S4 Mo1 74.27(3) . . ?
Mo2 S4 Mo1 75.59(3) . . ?
C22 N1 Cu1 170.7(3) . . ?
C24 N2 Cu2 166.7(4) . . ?
C2 C1 C5 108.0(3) . . ?
C2 C1 C6 126.6(3) . . ?
C5 C1 C6 125.1(3) . . ?
C2 C1 Mo1 73.64(18) . . ?
C5 C1 Mo1 72.78(18) . . ?
C6 C1 Mo1 124.6(2) . . ?
C1 C2 C3 108.0(3) . . ?
C1 C2 C7 125.5(3) . . ?
C3 C2 C7 126.1(3) . . ?
C1 C2 Mo1 71.17(18) . . ?
C3 C2 Mo1 73.29(19) . . ?
C7 C2 Mo1 127.0(2) . . ?
C4 C3 C2 108.0(3) . . ?
C4 C3 C8 125.5(3) . . ?
C2 C3 C8 126.4(4) . . ?
C4 C3 Mo1 72.73(19) . . ?
C2 C3 Mo1 71.76(17) . . ?
C8 C3 Mo1 124.4(3) . . ?
C3 C4 C5 108.3(3) . . ?
C3 C4 C9 126.0(3) . . ?
C5 C4 C9 125.5(3) . . ?
C3 C4 Mo1 72.63(18) . . ?
C5 C4 Mo1 71.04(17) . . ?
C9 C4 Mo1 126.2(3) . . ?
C4 C5 C1 107.8(3) . . ?
C4 C5 C10 125.6(3) . . ?
C1 C5 C10 126.1(3) . . ?
C4 C5 Mo1 74.05(18) . . ?
C1 C5 Mo1 71.68(17) . . ?
C10 C5 Mo1 126.6(2) . . ?
C1 C6 H6A 109.5 . . ?
C1 C6 H6B 109.5 . . ?
H6A C6 H6B 109.5 . . ?
C1 C6 H6C 109.5 . . ?
H6A C6 H6C 109.5 . . ?
H6B C6 H6C 109.5 . . ?
C2 C7 H7A 109.5 . . ?
C2 C7 H7B 109.5 . . ?
H7A C7 H7B 109.5 . . ?
C2 C7 H7C 109.5 . . ?
H7A C7 H7C 109.5 . . ?
H7B C7 H7C 109.5 . . ?
C3 C8 H8A 109.5 . . ?
C3 C8 H8B 109.5 . . ?
H8A C8 H8B 109.5 . . ?
C3 C8 H8C 109.5 . . ?
H8A C8 H8C 109.5 . . ?
H8B C8 H8C 109.5 . . ?
C4 C9 H9A 109.5 . . ?
C4 C9 H9B 109.5 . . ?
H9A C9 H9B 109.5 . . ?
C4 C9 H9C 109.5 . . ?
H9A C9 H9C 109.5 . . ?
H9B C9 H9C 109.5 . . ?
C5 C10 H10A 109.5 . . ?
C5 C10 H10B 109.5 . . ?
H10A C10 H10B 109.5 . . ?
C5 C10 H10C 109.5 . . ?
H10A C10 H10C 109.5 . . ?
H10B C10 H10C 109.5 . . ?
C12 C11 C15 107.8(3) . . ?
C12 C11 C16 125.7(3) . . ?
C15 C11 C16 126.3(3) . . ?
C12 C11 Mo2 73.18(17) . . ?
C15 C11 Mo2 72.86(18) . . ?
C16 C11 Mo2 124.2(2) . . ?
C13 C12 C11 108.2(3) . . ?
C13 C12 C17 125.5(3) . . ?
C11 C12 C17 125.9(3) . . ?
C13 C12 Mo2 73.81(17) . . ?
C11 C12 Mo2 71.55(17) . . ?
C17 C12 Mo2 126.6(2) . . ?
C12 C13 C14 108.1(3) . . ?
C12 C13 C18 124.9(3) . . ?
C14 C13 C18 126.9(3) . . ?
C12 C13 Mo2 71.44(17) . . ?
C14 C13 Mo2 72.99(17) . . ?
C18 C13 Mo2 124.9(2) . . ?
C15 C14 C13 108.1(3) . . ?
C15 C14 C19 126.3(4) . . ?
C13 C14 C19 125.5(4) . . ?
C15 C14 Mo2 70.95(17) . . ?
C13 C14 Mo2 72.33(18) . . ?
C19 C14 Mo2 125.8(3) . . ?
C14 C15 C11 107.9(3) . . ?
C14 C15 C20 124.6(4) . . ?
C11 C15 C20 127.1(4) . . ?
C14 C15 Mo2 74.33(19) . . ?
C11 C15 Mo2 71.58(17) . . ?
C20 C15 Mo2 125.6(2) . . ?
C11 C16 H16A 109.5 . . ?
C11 C16 H16B 109.5 . . ?
H16A C16 H16B 109.5 . . ?
C11 C16 H16C 109.5 . . ?
H16A C16 H16C 109.5 . . ?
H16B C16 H16C 109.5 . . ?
C12 C17 H17A 109.5 . . ?
C12 C17 H17B 109.5 . . ?
H17A C17 H17B 109.5 . . ?
C12 C17 H17C 109.5 . . ?
H17A C17 H17C 109.5 . . ?
H17B C17 H17C 109.5 . . ?
C13 C18 H18A 109.5 . . ?
C13 C18 H18B 109.5 . . ?
H18A C18 H18B 109.5 . . ?
C13 C18 H18C 109.5 . . ?
H18A C18 H18C 109.5 . . ?
H18B C18 H18C 109.5 . . ?
C14 C19 H19A 109.5 . . ?
C14 C19 H19B 109.5 . . ?
H19A C19 H19B 109.5 . . ?
C14 C19 H19C 109.5 . . ?
H19A C19 H19C 109.5 . . ?
H19B C19 H19C 109.5 . . ?
C15 C20 H20A 109.5 . . ?
C15 C20 H20B 109.5 . . ?
H20A C20 H20B 109.5 . . ?
C15 C20 H20C 109.5 . . ?
H20A C20 H20C 109.5 . . ?
H20B C20 H20C 109.5 . . ?
C22 C21 H21A 109.5 . . ?
C22 C21 H21B 109.5 . . ?
H21A C21 H21B 109.5 . . ?
C22 C21 H21C 109.5 . . ?
H21A C21 H21C 109.5 . . ?
H21B C21 H21C 109.5 . . ?
N1 C22 C21 179.0(4) . . ?
C24 C23 H23A 109.5 . . ?
C24 C23 H23B 109.5 . . ?
H23A C23 H23B 109.5 . . ?
C24 C23 H23C 109.5 . . ?
H23A C23 H23C 109.5 . . ?
H23B C23 H23C 109.5 . . ?
N2 C24 C23 178.3(5) . . ?
O3A Cl1 O2A 110.2(13) . . ?
O3A Cl1 O4A 99.3(13) . . ?
O2A Cl1 O4A 96.6(9) . . ?
O2A Cl1 O1 123.6(10) . . ?
O3A Cl1 O1 120.7(9) . . ?
O1 Cl1 O4A 97.7(5) . . ?
O4 Cl1 O1 120.7(6) . . ?
O4 Cl1 O3 124.5(10) . . ?
O1 Cl1 O3 106.2(5) . . ?
O4 Cl1 O2 105.0(13) . . ?
O1 Cl1 O2 95.8(5) . . ?
O3 Cl1 O2 97.3(6) . . ?
O5 Cl2 O7 111.4(3) . . ?
O5 Cl2 O8 114.6(3) . . ?
O7 Cl2 O8 111.3(2) . . ?
O5 Cl2 O6 106.0(4) . . ?
O7 Cl2 O6 107.8(3) . . ?
O8 Cl2 O6 105.2(2) . . ?

loop_
_geom_bond_atom_site_label_1
_geom_bond_atom_site_label_2
_geom_bond_distance
_geom_bond_site_symmetry_2
_geom_bond_publ_flag
Mo1 S1 2.2296(9) . ?
Mo1 S3 2.3273(11) . ?
Mo1 S4 2.3302(9) . ?
Mo1 C1 2.333(3) . ?
Mo1 C5 2.347(3) . ?
Mo1 C2 2.365(3) . ?
Mo1 C3 2.385(3) . ?
Mo1 C4 2.386(3) . ?
Mo1 Cu1 2.7722(10) . ?
Mo1 Cu2 2.7765(7) . ?
Mo1 Mo2 2.8527(7) . ?
Mo2 S2 2.2450(9) . ?
Mo2 S4 2.3248(12) . ?
Mo2 S3 2.3307(9) . ?
Mo2 C11 2.333(3) . ?
Mo2 C15 2.349(3) . ?
Mo2 C12 2.354(3) . ?
Mo2 C13 2.385(3) . ?
Mo2 C14 2.393(3) . ?
Mo2 Cu2 2.7420(7) . ?
Mo2 Cu1 2.7495(7) . ?
Cu1 N1 1.916(3) . ?
Cu1 S3 2.2676(10) . ?
Cu1 S2 2.3584(11) . ?
Cu1 S1 2.3840(12) . ?
Cu2 N2 1.913(3) . ?
Cu2 S4 2.2680(9) . ?
Cu2 S2 2.3518(13) . ?
Cu2 S1 2.3829(11) . ?
N1 C22 1.122(5) . ?
N2 C24 1.124(5) . ?
C1 C2 1.420(5) . ?
C1 C5 1.428(5) . ?
C1 C6 1.498(5) . ?
C2 C3 1.426(5) . ?
C2 C7 1.492(5) . ?
C3 C4 1.420(5) . ?
C3 C8 1.499(5) . ?
C4 C5 1.420(5) . ?
C4 C9 1.496(5) . ?
C5 C10 1.493(5) . ?
C6 H6A 0.9800 . ?
C6 H6B 0.9800 . ?
C6 H6C 0.9800 . ?
C7 H7A 0.9800 . ?
C7 H7B 0.9800 . ?
C7 H7C 0.9800 . ?
C8 H8A 0.9800 . ?
C8 H8B 0.9800 . ?
C8 H8C 0.9800 . ?
C9 H9A 0.9800 . ?
C9 H9B 0.9800 . ?
C9 H9C 0.9800 . ?
C10 H10A 0.9800 . ?
C10 H10B 0.9800 . ?
C10 H10C 0.9800 . ?
C11 C12 1.420(5) . ?
C11 C15 1.430(5) . ?
C11 C16 1.502(5) . ?
C12 C13 1.415(4) . ?
C12 C17 1.490(4) . ?
C13 C14 1.424(5) . ?
C13 C18 1.494(5) . ?
C14 C15 1.416(5) . ?
C14 C19 1.495(5) . ?
C15 C20 1.497(5) . ?
C16 H16A 0.9800 . ?
C16 H16B 0.9800 . ?
C16 H16C 0.9800 . ?
C17 H17A 0.9800 . ?
C17 H17B 0.9800 . ?
C17 H17C 0.9800 . ?
C18 H18A 0.9800 . ?
C18 H18B 0.9800 . ?
C18 H18C 0.9800 . ?
C19 H19A 0.9800 . ?
C19 H19B 0.9800 . ?
C19 H19C 0.9800 . ?
C20 H20A 0.9800 . ?
C20 H20B 0.9800 . ?
C20 H20C 0.9800 . ?
C21 C22 1.454(5) . ?
C21 H21A 0.9800 . ?
C21 H21B 0.9800 . ?
C21 H21C 0.9800 . ?
C23 C24 1.454(6) . ?
C23 H23A 0.9800 . ?
C23 H23B 0.9800 . ?
C23 H23C 0.9800 . ?
Cl1 O3A 1.189(16) . ?
Cl1 O4 1.253(10) . ?
Cl1 O2A 1.316(12) . ?
Cl1 O1 1.385(4) . ?
Cl1 O3 1.548(11) . ?
Cl1 O2 1.558(10) . ?
Cl1 O4A 1.579(10) . ?
Cl2 O5 1.365(4) . ?
Cl2 O7 1.409(3) . ?
Cl2 O8 1.415(3) . ?
Cl2 O6 1.430(4) . ?
